data_4103667
loop_
_publ_author_name
'Jian-Rong Li'
'Andrey A. Yakovenko'
'Weigang Lu'
'Daren J. Timmons'
'Wenjuan Zhuang'
'Daqiang Yuan'
'Hong-Cai Zhou'

_publ_contact_author
; 
Hong-Cai Zhou
Department of Chemistry, Texas A&M University, 
PO Box 30012, College Station, TX 77842-3012, USA
;
_publ_contact_author_email zhou@mail.chem.tamu.edu
_publ_section_title
;
 Ligand Bridging-Angle-Driven Assembly of Molecular Architectures Based on
 Quadruply Bonded Mo-Mo Dimers
;
_journal_name_full 'Journal of the American Chemical Society'
_journal_page_first 17599
_journal_page_last 17610
_journal_paper_doi 10.1021/ja1080794
_journal_volume 132
_journal_year 2010
_chemical_formula_moiety 'C156 H96 Mo6 O42'
_chemical_formula_sum 'C156 H96 Mo6 O42'
_chemical_formula_weight 3217.97
_chemical_name_systematic
; 
 ? 
;
_space_group_IT_number 176
_symmetry_cell_setting hexagonal
_symmetry_space_group_name_Hall '-P 6c'
_symmetry_space_group_name_H-M 'P 63/m'
_atom_sites_solution_hydrogens geom
_atom_sites_solution_primary direct
_atom_sites_solution_secondary difmap
_audit_creation_method SHELXL-97
_cell_angle_alpha 90.00
_cell_angle_beta 90.00
_cell_angle_gamma 120.00
_cell_formula_units_Z 2
_cell_length_a 25.807(2)
_cell_length_b 25.807(2)
_cell_length_c 29.780(5)
_cell_measurement_reflns_used 3605
_cell_measurement_temperature 110(2)
_cell_measurement_theta_max 13.81
_cell_measurement_theta_min 2.25
_cell_volume 17176(3)
_computing_cell_refinement 'SAINT+ ver. (Bruker, 2001)'
_computing_data_collection 'APEX2  (Bruker, 2008)'
_computing_data_reduction 'SAINT+ ver. (Bruker, 2001)'
_computing_molecular_graphics 'SHELXTL (Sheldrick, 2008)'
_computing_publication_material 'SHELXTL (Sheldrick, 2008)'
_computing_structure_refinement 'SHELXTL (Sheldrick, 2008)'
_computing_structure_solution 'SHELXTL (Sheldrick, 2008)'
_diffrn_ambient_temperature 110(2)
_diffrn_measured_fraction_theta_full 0.996
_diffrn_measured_fraction_theta_max 0.996
_diffrn_measurement_device_type 'Bruker SMART APEX II CCD area detector'
_diffrn_measurement_method 'phi and omega scans'
_diffrn_radiation_monochromator graphite
_diffrn_radiation_source 'fine-focus sealed tube'
_diffrn_radiation_type MoK\a
_diffrn_radiation_wavelength 0.71073
_diffrn_reflns_av_R_equivalents 0.2653
_diffrn_reflns_av_sigmaI/netI 0.2805
_diffrn_reflns_limit_h_max 30
_diffrn_reflns_limit_h_min -30
_diffrn_reflns_limit_k_max 30
_diffrn_reflns_limit_k_min -30
_diffrn_reflns_limit_l_max 35
_diffrn_reflns_limit_l_min -35
_diffrn_reflns_number 151822
_diffrn_reflns_theta_full 25.00
_diffrn_reflns_theta_max 25.00
_diffrn_reflns_theta_min 1.58
_exptl_absorpt_coefficient_mu 0.247
_exptl_absorpt_correction_T_max 0.9569
_exptl_absorpt_correction_T_min 0.9522
_exptl_absorpt_correction_type multi-scan
_exptl_absorpt_process_details 'SADABS (Sheldrick, 2008)'
_exptl_crystal_colour dark-red
_exptl_crystal_density_diffrn 0.622
_exptl_crystal_density_meas ?
_exptl_crystal_density_method 'not measured'
_exptl_crystal_description block
_exptl_crystal_F_000 3240
_exptl_crystal_size_max 0.20
_exptl_crystal_size_mid 0.18
_exptl_crystal_size_min 0.18
_platon_squeeze_details
;
;
_refine_diff_density_max 0.677
_refine_diff_density_min -0.396
_refine_diff_density_rms 0.053
_refine_ls_extinction_method none
_refine_ls_goodness_of_fit_ref 1.020
_refine_ls_hydrogen_treatment constr
_refine_ls_matrix_type full
_refine_ls_number_parameters 199
_refine_ls_number_reflns 10274
_refine_ls_number_restraints 22
_refine_ls_restrained_S_all 1.021
_refine_ls_R_factor_all 0.3540
_refine_ls_R_factor_gt 0.0975
_refine_ls_shift/su_max 0.000
_refine_ls_shift/su_mean 0.000
_refine_ls_structure_factor_coef Fsqd
_refine_ls_weighting_details 'calc w=1/[\s^2^(Fo^2^)+(0.0300P)^2^+15.5000P] where P=(Fo^2^+2Fc^2^)/3'
_refine_ls_weighting_scheme calc
_refine_ls_wR_factor_gt 0.1645
_refine_ls_wR_factor_ref 0.1997
_reflns_number_gt 2576
_reflns_number_total 10274
_reflns_threshold_expression I>2\s(I)
_cod_data_source_file ja1080794_si_002_07.cif
_cod_data_source_block 2C
_cod_depositor_comments
;
The following automatic conversions were performed:

'_exptl_crystal_density_meas' value 'not measured' was changed to '?'
- the value is perceived as not measured.

Automatic conversion script
Id: cif_fix_values 3008 2015-01-20 13:52:24Z robertas 
;
_cod_original_cell_volume 17176(4)
_cod_database_code 4103667

loop_
_symmetry_equiv_pos_as_xyz
'x, y, z'
'-y, x-y, z'
'-x+y, -x, z'
'-x, -y, z+1/2'
'y, -x+y, z+1/2'
'x-y, x, z+1/2'
'-x, -y, -z'
'y, -x+y, -z'
'x-y, x, -z'
'x, y, -z-1/2'
'-y, x-y, -z-1/2'
'-x+y, -x, -z-1/2'

loop_
_atom_site_label
_atom_site_type_symbol
_atom_site_fract_x
_atom_site_fract_y
_atom_site_fract_z
_atom_site_U_iso_or_equiv
_atom_site_adp_type
_atom_site_occupancy
_atom_site_symmetry_multiplicity
_atom_site_calc_flag
_atom_site_refinement_flags
Mo1 Mo 0.13895(5) 0.34375(6) 0.2500 0.1114(5) Uani 1 2 d SD
Mo2 Mo 0.19434(5) 0.43742(5) 0.2500 0.1038(5) Uani 1 2 d SD
O1 O 0.1922(2) 0.3340(2) 0.29869(16) 0.1092(19) Uani 1 1 d D
O2 O 0.2502(2) 0.4341(2) 0.29737(17) 0.1033(19) Uani 1 1 d D
O3 O 0.6530(3) 0.7351(3) 0.2989(2) 0.118(2) Uani 1 1 d .
O4 O 0.5526(3) 0.6944(3) 0.29832(19) 0.105(2) Uani 1 1 d .
O5 O 0.6027(3) 0.3805(3) 0.5834(2) 0.168(3) Uani 1 1 d .
O6 O 0.4956(3) 0.2946(3) 0.5878(2) 0.143(2) Uani 1 1 d .
O8 O 0.2476(3) 0.54493(7) 0.2500 0.202(5) Uani 1 2 d SD
O7 O 0.0751(3) 0.23700(8) 0.2500 0.201(4) Uani 1 2 d SD
C1 C 0.23598(18) 0.3827(2) 0.31276(15) 0.104(3) Uani 1 1 d D
C2 C 0.27704(14) 0.37898(16) 0.34682(12) 0.1504(17) Uani 1 1 d GD
C3 C 0.2661(2) 0.32352(17) 0.36215(17) 0.1504(17) Uani 1 1 d GD
H3A H 0.2326 0.2880 0.3511 0.181 Uiso 1 1 calc R
C4 C 0.3040(3) 0.3201(2) 0.39361(17) 0.1504(17) Uani 1 1 d GD
H4A H 0.2965 0.2822 0.4041 0.181 Uiso 1 1 calc R
C5 C 0.3530(2) 0.3721(3) 0.40975(13) 0.1504(17) Uani 1 1 d GD
C6 C 0.36392(19) 0.4276(2) 0.39441(16) 0.1504(17) Uani 1 1 d GD
H6A H 0.3973 0.4631 0.4054 0.181 Uiso 1 1 calc R
C7 C 0.32596(18) 0.43101(17) 0.36295(16) 0.1504(17) Uani 1 1 d GD
H7A H 0.3335 0.4689 0.3525 0.181 Uiso 1 1 calc R
C8 C 0.3972(4) 0.3752(5) 0.4433(3) 0.158(3) Uani 1 1 d D
C9 C 0.4330(3) 0.3774(5) 0.4677(3) 0.158(3) Uani 1 1 d D
C10 C 0.4787(3) 0.3813(3) 0.49619(17) 0.1335(14) Uani 1 1 d GD
C11 C 0.4637(2) 0.3350(2) 0.5265(2) 0.1335(14) Uani 1 1 d GD
H11A H 0.4240 0.3022 0.5276 0.160 Uiso 1 1 calc R
C12 C 0.5070(3) 0.3368(2) 0.55531(17) 0.1335(14) Uani 1 1 d GD
C13 C 0.5651(3) 0.3848(3) 0.55377(18) 0.1335(14) Uani 1 1 d GD
C14 C 0.5801(2) 0.4311(2) 0.5234(2) 0.1335(14) Uani 1 1 d GD
H14A H 0.6198 0.4639 0.5224 0.160 Uiso 1 1 calc R
C15 C 0.5368(3) 0.4294(2) 0.49465(16) 0.1335(14) Uani 1 1 d GD
C16 C 0.5553(4) 0.4783(4) 0.4644(3) 0.1335(14) Uani 1 1 d D
C17 C 0.5666(3) 0.5184(4) 0.4379(3) 0.1335(14) Uani 1 1 d D
C18 C 0.5805(6) 0.5647(4) 0.40707(18) 0.140(4) Uani 1 1 d GD
C19 C 0.6373(4) 0.6087(5) 0.3939(3) 0.193(6) Uani 1 1 d GD
H19A H 0.6716 0.6093 0.4061 0.231 Uiso 1 1 calc R
C20 C 0.6440(4) 0.6519(4) 0.3629(3) 0.148(4) Uani 1 1 d GD
H20A H 0.6829 0.6820 0.3539 0.178 Uiso 1 1 calc R
C21 C 0.5938(6) 0.6509(3) 0.34498(17) 0.117(3) Uani 1 1 d GD
C22 C 0.5369(4) 0.6069(5) 0.3581(3) 0.137(4) Uani 1 1 d GD
H22A H 0.5026 0.6063 0.3459 0.165 Uiso 1 1 calc R
C23 C 0.5303(4) 0.5638(3) 0.3892(3) 0.160(5) Uani 1 1 d GD
H23A H 0.4914 0.5336 0.3982 0.192 Uiso 1 1 calc R
C24 C 0.5994(6) 0.6972(4) 0.3111(3) 0.093(3) Uani 1 1 d D
C25 C 0.6631(5) 0.4225(5) 0.5792(4) 0.202(6) Uani 1 1 d .
H25A H 0.6858 0.4154 0.6024 0.303 Uiso 1 1 calc R
H25B H 0.6690 0.4628 0.5827 0.303 Uiso 1 1 calc R
H25C H 0.6773 0.4188 0.5494 0.303 Uiso 1 1 calc R
C26 C 0.4347(5) 0.2469(4) 0.5901(3) 0.156(4) Uani 1 1 d .
H26A H 0.4308 0.2186 0.6136 0.235 Uiso 1 1 calc R
H26B H 0.4229 0.2262 0.5611 0.235 Uiso 1 1 calc R
H26C H 0.4087 0.2634 0.5972 0.235 Uiso 1 1 calc R

loop_
_atom_site_aniso_label
_atom_site_aniso_U_11
_atom_site_aniso_U_22
_atom_site_aniso_U_33
_atom_site_aniso_U_23
_atom_site_aniso_U_13
_atom_site_aniso_U_12
Mo1 0.1157(10) 0.1460(12) 0.0942(9) 0.000 0.000 0.0818(10)
Mo2 0.1033(10) 0.1382(12) 0.0914(9) 0.000 0.000 0.0766(9)
O1 0.146(5) 0.099(5) 0.096(4) -0.010(4) 0.031(4) 0.071(4)
O2 0.107(4) 0.084(4) 0.122(5) -0.027(4) 0.019(4) 0.050(4)
O3 0.120(5) 0.111(5) 0.113(5) -0.035(4) -0.014(5) 0.051(4)
O4 0.136(6) 0.115(5) 0.091(5) -0.014(4) 0.000(4) 0.084(5)
O5 0.144(6) 0.179(7) 0.195(7) 0.054(6) -0.031(6) 0.093(6)
O6 0.175(7) 0.176(7) 0.126(5) 0.044(5) 0.023(5) 0.125(6)
O8 0.073(6) 0.234(11) 0.141(7) 0.000 0.000 -0.040(6)
O7 0.147(9) 0.206(10) 0.259(12) 0.000 0.000 0.096(8)
C1 0.146(9) 0.048(6) 0.104(7) -0.052(7) -0.005(7) 0.038(7)
C2 0.164(5) 0.180(5) 0.137(4) 0.007(4) -0.045(3) 0.109(4)
C3 0.164(5) 0.180(5) 0.137(4) 0.007(4) -0.045(3) 0.109(4)
C4 0.164(5) 0.180(5) 0.137(4) 0.007(4) -0.045(3) 0.109(4)
C5 0.164(5) 0.180(5) 0.137(4) 0.007(4) -0.045(3) 0.109(4)
C6 0.164(5) 0.180(5) 0.137(4) 0.007(4) -0.045(3) 0.109(4)
C7 0.164(5) 0.180(5) 0.137(4) 0.007(4) -0.045(3) 0.109(4)
C8 0.151(9) 0.212(7) 0.155(8) 0.016(7) -0.017(6) 0.124(8)
C9 0.151(9) 0.212(7) 0.155(8) 0.016(7) -0.017(6) 0.124(8)
C10 0.170(4) 0.136(4) 0.131(4) 0.025(3) -0.004(3) 0.103(3)
C11 0.170(4) 0.136(4) 0.131(4) 0.025(3) -0.004(3) 0.103(3)
C12 0.170(4) 0.136(4) 0.131(4) 0.025(3) -0.004(3) 0.103(3)
C13 0.170(4) 0.136(4) 0.131(4) 0.025(3) -0.004(3) 0.103(3)
C14 0.170(4) 0.136(4) 0.131(4) 0.025(3) -0.004(3) 0.103(3)
C15 0.170(4) 0.136(4) 0.131(4) 0.025(3) -0.004(3) 0.103(3)
C16 0.170(4) 0.136(4) 0.131(4) 0.025(3) -0.004(3) 0.103(3)
C17 0.170(4) 0.136(4) 0.131(4) 0.025(3) -0.004(3) 0.103(3)
C18 0.241(14) 0.129(10) 0.098(7) 0.042(7) -0.027(10) 0.129(11)
C19 0.205(16) 0.160(13) 0.212(15) 0.053(10) -0.003(11) 0.091(12)
C20 0.145(11) 0.161(11) 0.127(9) 0.048(8) -0.022(8) 0.068(9)
C21 0.146(11) 0.131(11) 0.085(8) -0.047(8) -0.015(9) 0.076(11)
C22 0.115(10) 0.152(10) 0.160(11) 0.042(8) 0.026(8) 0.077(9)
C23 0.258(15) 0.138(9) 0.144(10) 0.102(8) 0.051(9) 0.144(10)
C24 0.108(10) 0.107(9) 0.084(7) 0.032(6) -0.004(8) 0.069(9)
C25 0.132(10) 0.259(15) 0.233(13) 0.019(12) -0.040(11) 0.111(11)
C26 0.139(10) 0.149(10) 0.164(9) 0.038(8) 0.017(9) 0.059(9)

loop_
_atom_type_symbol
_atom_type_description
_atom_type_scat_dispersion_real
_atom_type_scat_dispersion_imag
_atom_type_scat_source
C C 0.0033 0.0016 'International Tables Vol C Tables 4.2.6.8 and 6.1.1.4'
H H 0.0000 0.0000 'International Tables Vol C Tables 4.2.6.8 and 6.1.1.4'
O O 0.0106 0.0060 'International Tables Vol C Tables 4.2.6.8 and 6.1.1.4'
Mo Mo -1.6832 0.6857 'International Tables Vol C Tables 4.2.6.8 and 6.1.1.4'

loop_
_geom_angle_atom_site_label_1
_geom_angle_atom_site_label_2
_geom_angle_atom_site_label_3
_geom_angle
_geom_angle_site_symmetry_1
_geom_angle_site_symmetry_3
O1 Mo1 O1 87.5(3) . 10_556
O1 Mo1 O3 176.0(2) . 12_566
O1 Mo1 O3 92.18(19) 10_556 12_566
O1 Mo1 O3 92.18(19) . 3_565
O1 Mo1 O3 176.0(2) 10_556 3_565
O3 Mo1 O3 87.9(3) 12_566 3_565
O1 Mo1 Mo2 91.62(14) . .
O1 Mo1 Mo2 91.62(14) 10_556 .
O3 Mo1 Mo2 92.35(19) 12_566 .
O3 Mo1 Mo2 92.35(19) 3_565 .
O1 Mo1 O7 88.7(2) . .
O1 Mo1 O7 88.7(2) 10_556 .
O3 Mo1 O7 87.3(2) 12_566 .
O3 Mo1 O7 87.3(2) 3_565 .
Mo2 Mo1 O7 179.6(2) . .
O2 Mo2 O2 87.0(3) . 10_556
O2 Mo2 O4 175.9(2) . 12_566
O2 Mo2 O4 92.53(19) 10_556 12_566
O2 Mo2 O4 92.53(19) . 3_565
O2 Mo2 O4 175.9(2) 10_556 3_565
O4 Mo2 O4 87.6(3) 12_566 3_565
O2 Mo2 Mo1 92.28(14) . .
O2 Mo2 Mo1 92.28(14) 10_556 .
O4 Mo2 Mo1 91.82(19) 12_566 .
O4 Mo2 Mo1 91.82(19) 3_565 .
O2 Mo2 O8 92.3(2) . .
O2 Mo2 O8 92.3(2) 10_556 .
O4 Mo2 O8 83.6(2) 12_566 .
O4 Mo2 O8 83.6(2) 3_565 .
Mo1 Mo2 O8 173.7(2) . .
C1 O1 Mo1 114.9(3) . .
C1 O2 Mo2 116.7(4) . .
C24 O3 Mo1 113.0(6) . 2_665
C24 O4 Mo2 115.5(7) . 2_665
C13 O5 C25 116.6(8) . .
C12 O6 C26 114.9(8) . .
O1 C1 O2 124.3(4) . .
O1 C1 C2 117.7(4) . .
O2 C1 C2 117.7(3) . .
C3 C2 C7 120.0 . .
C3 C2 C1 120.0(4) . .
C7 C2 C1 120.0(4) . .
C4 C3 C2 120.0 . .
C4 C3 H3A 120.0 . .
C2 C3 H3A 120.0 . .
C3 C4 C5 120.0 . .
C3 C4 H4A 120.0 . .
C5 C4 H4A 120.0 . .
C6 C5 C4 120.0 . .
C6 C5 C8 114.2(6) . .
C4 C5 C8 125.8(6) . .
C5 C6 C7 120.0 . .
C5 C6 H6A 120.0 . .
C7 C6 H6A 120.0 . .
C6 C7 C2 120.0 . .
C6 C7 H7A 120.0 . .
C2 C7 H7A 120.0 . .
C9 C8 C5 176.7(6) . .
C8 C9 C10 177.8(12) . .
C11 C10 C15 120.0 . .
C11 C10 C9 117.7(7) . .
C15 C10 C9 122.3(7) . .
C10 C11 C12 120.0 . .
C10 C11 H11A 120.0 . .
C12 C11 H11A 120.0 . .
O6 C12 C13 115.9(7) . .
O6 C12 C11 124.0(7) . .
C13 C12 C11 120.0 . .
O5 C13 C12 113.8(7) . .
O5 C13 C14 126.2(7) . .
C12 C13 C14 120.0 . .
C13 C14 C15 120.0 . .
C13 C14 H14A 120.0 . .
C15 C14 H14A 120.0 . .
C14 C15 C10 120.0 . .
C14 C15 C16 117.0(7) . .
C10 C15 C16 123.0(7) . .
C17 C16 C15 175.2(10) . .
C16 C17 C18 179.1(8) . .
C19 C18 C23 120.0 . .
C19 C18 C17 126.6(10) . .
C23 C18 C17 113.4(10) . .
C18 C19 C20 120.0 . .
C18 C19 H19A 120.0 . .
C20 C19 H19A 120.0 . .
C19 C20 C21 120.0 . .
C19 C20 H20A 120.0 . .
C21 C20 H20A 120.0 . .
C22 C21 C20 120.0 . .
C22 C21 C24 118.6(10) . .
C20 C21 C24 121.4(10) . .
C21 C22 C23 120.0 . .
C21 C22 H22A 120.0 . .
C23 C22 H22A 120.0 . .
C22 C23 C18 120.0 . .
C22 C23 H23A 120.0 . .
C18 C23 H23A 120.0 . .
O4 C24 O3 127.3(10) . .
O4 C24 C21 117.1(10) . .
O3 C24 C21 115.6(10) . .
O5 C25 H25A 109.5 . .
O5 C25 H25B 109.5 . .
H25A C25 H25B 109.5 . .
O5 C25 H25C 109.5 . .
H25A C25 H25C 109.5 . .
H25B C25 H25C 109.5 . .
O6 C26 H26A 109.5 . .
O6 C26 H26B 109.5 . .
H26A C26 H26B 109.5 . .
O6 C26 H26C 109.5 . .
H26A C26 H26C 109.5 . .
H26B C26 H26C 109.5 . .

loop_
_geom_bond_atom_site_label_1
_geom_bond_atom_site_label_2
_geom_bond_distance
_geom_bond_site_symmetry_2
Mo1 O1 2.097(5) .
Mo1 O1 2.097(5) 10_556
Mo1 O3 2.098(7) 12_566
Mo1 O3 2.098(7) 3_565
Mo1 Mo2 2.1052(17) .
Mo1 O7 2.4011(10) .
Mo2 O2 2.049(5) .
Mo2 O2 2.049(5) 10_556
Mo2 O4 2.079(6) 12_566
Mo2 O4 2.079(6) 3_565
Mo2 O8 2.4027(10) .
O1 C1 1.270(7) .
O2 C1 1.272(6) .
O3 C24 1.284(10) .
O3 Mo1 2.099(7) 2_665
O4 C24 1.235(9) .
O4 Mo2 2.079(6) 2_665
O5 C13 1.355(7) .
O5 C25 1.391(9) .
O6 C12 1.373(7) .
O6 C26 1.435(9) .
C1 C2 1.504(6) .
C2 C3 1.3900 .
C2 C7 1.3900 .
C3 C4 1.3900 .
C3 H3A 0.9500 .
C4 C5 1.3900 .
C4 H4A 0.9500 .
C5 C6 1.3900 .
C5 C8 1.490(10) .
C6 C7 1.3900 .
C6 H6A 0.9500 .
C7 H7A 0.9500 .
C8 C9 1.153(10) .
C9 C10 1.415(9) .
C10 C11 1.3900 .
C10 C15 1.3900 .
C11 C12 1.3900 .
C11 H11A 0.9500 .
C12 C13 1.3900 .
C13 C14 1.3900 .
C14 C15 1.3900 .
C14 H14A 0.9500 .
C15 C16 1.425(10) .
C16 C17 1.216(10) .
C17 C18 1.402(11) .
C18 C19 1.3900 .
C18 C23 1.3900 .
C19 C20 1.3900 .
C19 H19A 0.9500 .
C20 C21 1.3900 .
C20 H20A 0.9500 .
C21 C22 1.3900 .
C21 C24 1.513(10) .
C22 C23 1.3900 .
C22 H22A 0.9500 .
C23 H23A 0.9500 .
C25 H25A 0.9800 .
C25 H25B 0.9800 .
C25 H25C 0.9800 .
C26 H26A 0.9800 .
C26 H26B 0.9800 .
C26 H26C 0.9800 .

loop_
_platon_squeeze_void_nr
_platon_squeeze_void_average_x
_platon_squeeze_void_average_y
_platon_squeeze_void_average_z
_platon_squeeze_void_volume
_platon_squeeze_void_count_electrons
_platon_squeeze_void_content
1 -0.010 -0.006 -0.002 11488 3140 ' '
